data_4034305
loop_
_publ_author_name
'Zhou, Chenxi'
'Gu, Wen'
'Zhang, Guowei'
'Liu, Lele'
'Lv, Aifeng'
'Zhang, Lei'

_publ_section_title
;
 Isomeric Pyrenodithiophenediones and Their Derivatives: Synthesis,
 Reactivity, and Device Performance.
;
_journal_issue 9
_journal_name_full 'The Journal of organic chemistry'
_journal_page_first 5936
_journal_page_last 5942
_journal_paper_doi 10.1021/acs.joc.9b00579
_journal_volume 84
_journal_year 2019
_chemical_formula_moiety 'C64 H90 S2 Si4'
_chemical_formula_sum 'C64 H90 S2 Si4'
_chemical_formula_weight 1035.83
_space_group_crystal_system triclinic
_space_group_IT_number 2
_space_group_name_Hall '-P 1'
_space_group_name_H-M_alt 'P -1'
_atom_sites_solution_hydrogens geom
_atom_sites_solution_primary dual
_audit_creation_date 2018-09-17
_audit_creation_method
;
Olex2 1.2
(compiled 2018.05.29 svn.r3508 for OlexSys, GUI svn.r5506)
;
_cell_angle_alpha 99.940(3)
_cell_angle_beta 93.813(3)
_cell_angle_gamma 95.177(3)
_cell_formula_units_Z 2
_cell_length_a 8.5273(3)
_cell_length_b 17.7790(7)
_cell_length_c 20.8815(8)
_cell_measurement_reflns_used 9489
_cell_measurement_temperature 173(2)
_cell_measurement_theta_max 27.5310
_cell_measurement_theta_min 1.6460
_cell_volume 3094.6(2)
_computing_cell_refinement 'CrysAlisPro 1.171.39.9d (Rigaku OD, 2015)'
_computing_data_collection 'CrystalClear (Rigaku Inc., 2007)'
_computing_data_reduction 'CrysAlisPro 1.171.39.9d (Rigaku OD, 2015)'
_computing_molecular_graphics 'Olex2 (Dolomanov et al., 2009)'
_computing_publication_material 'CIFTAB (Sheldrick, 2014)'
_computing_structure_refinement 'ShelXL (Sheldrick, 2015)'
_computing_structure_solution 'ShelXT (Sheldrick, 2015)'
_diffrn_ambient_temperature 173.15
_diffrn_measured_fraction_theta_full 1.000
_diffrn_measured_fraction_theta_max 0.999
_diffrn_measurement_device_type 'MM007-HF CCD(Saturn 724+)'
_diffrn_measurement_method '\w scans at fixed \c = 45\%'
_diffrn_radiation_monochromator Confocal
_diffrn_radiation_type MoK\a
_diffrn_radiation_wavelength 0.71073
_diffrn_reflns_av_R_equivalents 0.0801
_diffrn_reflns_av_unetI/netI 0.1139
_diffrn_reflns_Laue_measured_fraction_full 1.000
_diffrn_reflns_Laue_measured_fraction_max 0.999
_diffrn_reflns_limit_h_max 11
_diffrn_reflns_limit_h_min -10
_diffrn_reflns_limit_k_max 23
_diffrn_reflns_limit_k_min -23
_diffrn_reflns_limit_l_max 27
_diffrn_reflns_limit_l_min -27
_diffrn_reflns_number 41134
_diffrn_reflns_point_group_measured_fraction_full 1.000
_diffrn_reflns_point_group_measured_fraction_max 0.999
_diffrn_reflns_theta_full 25.242
_diffrn_reflns_theta_max 27.484
_diffrn_reflns_theta_min 1.665
_diffrn_source 'Rotating Anode'
_exptl_absorpt_coefficient_mu 0.200
_exptl_absorpt_correction_T_max 1.00000
_exptl_absorpt_correction_T_min 0.62358
_exptl_absorpt_correction_type multi-scan
_exptl_absorpt_process_details
;
CrysAlisPro 1.171.39.9d (Rigaku Oxford Diffraction, 2015)
Empirical absorption correction using spherical harmonics,
 implemented in SCALE3 ABSPACK scaling algorithm.
;
_exptl_crystal_colour red
_exptl_crystal_density_diffrn 1.112
_exptl_crystal_description rod
_exptl_crystal_F_000 1124
_exptl_crystal_size_max 0.331
_exptl_crystal_size_mid 0.089
_exptl_crystal_size_min 0.087
_refine_diff_density_max 0.305
_refine_diff_density_min -0.276
_refine_diff_density_rms 0.058
_refine_ls_extinction_method none
_refine_ls_goodness_of_fit_ref 1.016
_refine_ls_hydrogen_treatment constr
_refine_ls_matrix_type full
_refine_ls_number_parameters 745
_refine_ls_number_reflns 14161
_refine_ls_number_restraints 276
_refine_ls_restrained_S_all 1.015
_refine_ls_R_factor_all 0.1516
_refine_ls_R_factor_gt 0.0746
_refine_ls_shift/su_max 0.001
_refine_ls_shift/su_mean 0.000
_refine_ls_structure_factor_coef Fsqd
_refine_ls_weighting_details 'w=1/[\s^2^(Fo^2^)+(0.0590P)^2^+0.6161P] where P=(Fo^2^+2Fc^2^)/3'
_refine_ls_weighting_scheme calc
_refine_ls_wR_factor_gt 0.1424
_refine_ls_wR_factor_ref 0.1738
_reflns_Friedel_coverage 0.000
_reflns_number_gt 7668
_reflns_number_total 14161
_reflns_threshold_expression 'I > 2\s(I)'
_cod_data_source_file jo9b00579_si_003.cif
_cod_data_source_block mx7492a
_cod_database_code 4034305
_shelx_shelxl_version_number 2017/1
_shelx_space_group_comment
;
The symmetry employed for this shelxl refinement is uniquely defined
by the following loop, which should always be used as a source of
symmetry information in preference to the above space-group names.
They are only intended as comments.
;
_shelx_estimated_absorpt_t_max 0.983
_shelx_estimated_absorpt_t_min 0.937
_olex2_refinement_description
;
1. Fixed Uiso
 At 1.2 times of:
  All C(H) groups
 At 1.5 times of:
  All C(H,H,H) groups
2. Uiso/Uaniso restraints and constraints
C34 \\sim C35 \\sim C36 \\sim C34A \\sim C36A \\sim C35A: within 1.7A with
sigma of 0.02 and sigma for terminal atoms of 0.04
C40 \\sim C41 \\sim C42 \\sim C40A \\sim C42A \\sim C41A: within 1.7A with
sigma of 0.02 and sigma for terminal atoms of 0.04
C37 \\sim C38 \\sim C39 \\sim C37A \\sim C38A \\sim C39A: within 1.7A with
sigma of 0.02 and sigma for terminal atoms of 0.04
Uanis(C40) \\sim Ueq, Uanis(C41) \\sim Ueq, Uanis(C42) \\sim Ueq, Uanis(C40A)
\\sim Ueq, Uanis(C42A) \\sim Ueq, Uanis(C41A) \\sim Ueq, Uanis(C34) \\sim Ueq,
Uanis(C35) \\sim Ueq, Uanis(C34A) \\sim Ueq, Uanis(C35A) \\sim Ueq, Uanis(C36)
\\sim Ueq, Uanis(C36A) \\sim Ueq: with sigma of 0.01 and sigma for terminal
atoms of 0.02
Uanis(C37) \\sim Ueq, Uanis(C38) \\sim Ueq, Uanis(C39) \\sim Ueq, Uanis(C37A)
\\sim Ueq, Uanis(C38A) \\sim Ueq, Uanis(C39A) \\sim Ueq: with sigma of 0.01 and
sigma for terminal atoms of 0.02
3. Others
 Sof(C40A)=Sof(H40A)=Sof(C42A)=Sof(H42D)=Sof(H42E)=Sof(H42F)=Sof(C41A)=
 Sof(H41D)=Sof(H41E)=Sof(H41F)=1-FVAR(1)
 Sof(C40)=Sof(H40)=Sof(C41)=Sof(H41A)=Sof(H41B)=Sof(H41C)=Sof(C42)=Sof(H42A)=
 Sof(H42B)=Sof(H42C)=FVAR(1)
 Sof(C34A)=Sof(H34A)=Sof(C36A)=Sof(H36D)=Sof(H36E)=Sof(H36F)=Sof(C35A)=
 Sof(H35D)=Sof(H35E)=Sof(H35F)=1-FVAR(2)
 Sof(C34)=Sof(H34)=Sof(C35)=Sof(H35A)=Sof(H35B)=Sof(H35C)=Sof(C36)=Sof(H36A)=
 Sof(H36B)=Sof(H36C)=FVAR(2)
 Sof(C37A)=Sof(H37A)=Sof(C38A)=Sof(H38D)=Sof(H38E)=Sof(H38F)=Sof(C39A)=
 Sof(H39D)=Sof(H39E)=Sof(H39F)=1-FVAR(3)
 Sof(C37)=Sof(H37)=Sof(C38)=Sof(H38A)=Sof(H38B)=Sof(H38C)=Sof(C39)=Sof(H39A)=
 Sof(H39B)=Sof(H39C)=FVAR(3)
4.a Ternary CH refined with riding coordinates:
 C23(H23), C26(H26), C29(H29), C34(H34), C37(H37), C40(H40), C45(H45),
 C48(H48), C51(H51), C56(H56), C59(H59), C62(H62), C40A(H40A), C34A(H34A),
 C37A(H37A)
4.b Aromatic/amide H refined with riding coordinates:
 C2(H2), C3(H3), C8(H8), C11(H11), C12(H12), C17(H17)
4.c Idealised Me refined as rotating group:
 C24(H24A,H24B,H24C), C25(H25A,H25B,H25C), C27(H27A,H27B,H27C), C28(H28A,H28B,
 H28C), C30(H30A,H30B,H30C), C31(H31A,H31B,H31C), C35(H35A,H35B,H35C), C36(H36A,
 H36B,H36C), C38(H38A,H38B,H38C), C39(H39A,H39B,H39C), C41(H41A,H41B,H41C),
 C42(H42A,H42B,H42C), C46(H46A,H46B,H46C), C47(H47A,H47B,H47C), C49(H49A,H49B,
 H49C), C50(H50A,H50B,H50C), C52(H52A,H52B,H52C), C53(H53A,H53B,H53C), C57(H57A,
 H57B,H57C), C58(H58A,H58B,H58C), C60(H60A,H60B,H60C), C61(H61A,H61B,H61C),
 C63(H63A,H63B,H63C), C64(H64A,H64B,H64C), C42A(H42D,H42E,H42F), C41A(H41D,H41E,
 H41F), C36A(H36D,H36E,H36F), C35A(H35D,H35E,H35F), C38A(H38D,H38E,H38F),
 C39A(H39D,H39E,H39F)
;
_olex2_submission_special_instructions 'No special instructions were received'

loop_
_space_group_symop_operation_xyz
'x, y, z'
'-x, -y, -z'

loop_
_atom_site_label
_atom_site_type_symbol
_atom_site_fract_x
_atom_site_fract_y
_atom_site_fract_z
_atom_site_U_iso_or_equiv
_atom_site_adp_type
_atom_site_occupancy
_atom_site_site_symmetry_order
_atom_site_calc_flag
_atom_site_refinement_flags_posn
_atom_site_refinement_flags_adp
_atom_site_refinement_flags_occupancy
_atom_site_disorder_assembly
_atom_site_disorder_group
S1 S 0.18135(9) 0.46785(5) 0.34084(4) 0.0364(2) Uani 1 1 d . . . . .
S2 S 1.28708(9) 0.54701(5) 0.15749(4) 0.0380(2) Uani 1 1 d . . . . .
Si1 Si 0.29295(10) 0.67596(5) 0.51806(4) 0.0333(2) Uani 1 1 d . . . . .
Si2 Si 0.57645(13) 0.88138(6) 0.34943(5) 0.0514(3) Uani 1 1 d . . . . .
Si3 Si 1.15460(10) 0.32257(5) -0.01789(4) 0.0319(2) Uani 1 1 d . . . . .
Si4 Si 0.84634(11) 0.12896(5) 0.13495(5) 0.0415(3) Uani 1 1 d . . . . .
C1 C 0.4075(3) 0.42899(17) 0.26793(14) 0.0299(7) Uani 1 1 d . . . . .
C2 C 0.2859(4) 0.36660(18) 0.25441(15) 0.0360(8) Uani 1 1 d . . . . .
H2 H 0.292591 0.320646 0.224271 0.043 Uiso 1 1 calc R . . . .
C3 C 0.1599(4) 0.38006(18) 0.28927(15) 0.0398(8) Uani 1 1 d . . . . .
H3 H 0.068238 0.344482 0.285660 0.048 Uiso 1 1 calc R . . . .
C4 C 0.3650(3) 0.49004(17) 0.31361(14) 0.0300(7) Uani 1 1 d . . . . .
C5 C 0.4622(3) 0.55873(16) 0.33376(13) 0.0287(7) Uani 1 1 d . . . . .
C6 C 0.6053(3) 0.56971(16) 0.30381(13) 0.0267(7) Uani 1 1 d . . . . .
C7 C 0.7009(3) 0.64237(17) 0.31319(13) 0.0288(7) Uani 1 1 d . . . . .
C8 C 0.8472(3) 0.64572(17) 0.28998(13) 0.0303(7) Uani 1 1 d . . . . .
H8 H 0.910994 0.693561 0.298568 0.036 Uiso 1 1 calc R . . . .
C9 C 0.9086(3) 0.58142(17) 0.25369(14) 0.0299(7) Uani 1 1 d . . . . .
C10 C 1.0605(3) 0.58727(17) 0.22979(13) 0.0302(7) Uani 1 1 d . . . . .
C11 C 1.1834(4) 0.64979(18) 0.24280(15) 0.0355(8) Uani 1 1 d . . . . .
H11 H 1.177070 0.696165 0.272465 0.043 Uiso 1 1 calc R . . . .
C12 C 1.3088(4) 0.63555(18) 0.20837(15) 0.0387(8) Uani 1 1 d . . . . .
H12 H 1.400700 0.670900 0.211744 0.046 Uiso 1 1 calc R . . . .
C13 C 1.1025(3) 0.52604(17) 0.18462(14) 0.0308(7) Uani 1 1 d . . . . .
C14 C 1.0052(3) 0.45732(17) 0.16434(14) 0.0290(7) Uani 1 1 d . . . . .
C15 C 0.8630(3) 0.44694(16) 0.19442(13) 0.0274(7) Uani 1 1 d . . . . .
C16 C 0.7643(3) 0.37409(17) 0.18391(14) 0.0292(7) Uani 1 1 d . . . . .
C17 C 0.6183(3) 0.37099(17) 0.20700(13) 0.0290(7) Uani 1 1 d . . . . .
H17 H 0.553522 0.323417 0.198024 0.035 Uiso 1 1 calc R . . . .
C18 C 0.5584(3) 0.43543(17) 0.24377(13) 0.0280(7) Uani 1 1 d . . . . .
C19 C 0.6581(3) 0.50560(16) 0.26112(13) 0.0270(7) Uani 1 1 d . . . . .
C20 C 0.8102(3) 0.51100(16) 0.23648(13) 0.0257(7) Uani 1 1 d . . . . .
C21 C 0.4140(3) 0.61121(17) 0.38784(14) 0.0300(7) Uani 1 1 d . . . . .
C22 C 0.3620(4) 0.64102(17) 0.43738(15) 0.0343(7) Uani 1 1 d . . . . .
C23 C 0.2132(4) 0.5905(2) 0.55288(17) 0.0510(10) Uani 1 1 d . . . . .
H23 H 0.100632 0.578054 0.534585 0.061 Uiso 1 1 calc R . . . .
C24 C 0.2088(4) 0.6116(2) 0.62727(17) 0.0652(12) Uani 1 1 d . . . . .
H24A H 0.316967 0.621200 0.647974 0.098 Uiso 1 1 calc GR . . . .
H24B H 0.152036 0.569107 0.643347 0.098 Uiso 1 1 calc GR . . . .
H24C H 0.154485 0.657884 0.637892 0.098 Uiso 1 1 calc GR . . . .
C25 C 0.2922(5) 0.5175(2) 0.5348(2) 0.0736(13) Uani 1 1 d . . . . .
H25A H 0.291168 0.504173 0.487206 0.110 Uiso 1 1 calc GR . . . .
H25B H 0.234852 0.475569 0.551368 0.110 Uiso 1 1 calc GR . . . .
H25C H 0.401706 0.525559 0.554100 0.110 Uiso 1 1 calc GR . . . .
C26 C 0.1303(4) 0.7380(2) 0.50549(15) 0.0416(8) Uani 1 1 d . . . . .
H26 H 0.178163 0.781828 0.486567 0.050 Uiso 1 1 calc R . . . .
C27 C 0.0621(4) 0.7735(2) 0.56878(18) 0.0606(11) Uani 1 1 d . . . . .
H27A H 0.006647 0.732789 0.587474 0.091 Uiso 1 1 calc GR . . . .
H27B H -0.012053 0.809894 0.559158 0.091 Uiso 1 1 calc GR . . . .
H27C H 0.148232 0.800468 0.600056 0.091 Uiso 1 1 calc GR . . . .
C28 C -0.0017(5) 0.6964(2) 0.4559(2) 0.0765(14) Uani 1 1 d . . . . .
H28A H 0.043036 0.676307 0.415083 0.115 Uiso 1 1 calc GR . . . .
H28B H -0.078080 0.732288 0.447487 0.115 Uiso 1 1 calc GR . . . .
H28C H -0.054857 0.653846 0.473023 0.115 Uiso 1 1 calc GR . . . .
C29 C 0.4670(4) 0.7320(2) 0.56930(16) 0.0446(9) Uani 1 1 d . . . . .
H29 H 0.431710 0.751253 0.613336 0.054 Uiso 1 1 calc R . . . .
C30 C 0.5288(5) 0.8015(2) 0.5413(2) 0.0704(12) Uani 1 1 d . . . . .
H30A H 0.562134 0.784339 0.497593 0.106 Uiso 1 1 calc GR . . . .
H30B H 0.619098 0.829459 0.569683 0.106 Uiso 1 1 calc GR . . . .
H30C H 0.444944 0.835297 0.538570 0.106 Uiso 1 1 calc GR . . . .
C31 C 0.6037(4) 0.6829(2) 0.5787(2) 0.0667(12) Uani 1 1 d . . . . .
H31A H 0.567618 0.640747 0.600579 0.100 Uiso 1 1 calc GR . . . .
H31B H 0.692079 0.714894 0.605488 0.100 Uiso 1 1 calc GR . . . .
H31C H 0.638429 0.661857 0.536082 0.100 Uiso 1 1 calc GR . . . .
C32 C 0.6433(4) 0.71493(18) 0.33657(15) 0.0341(7) Uani 1 1 d . . . . .
C33 C 0.6076(4) 0.77976(19) 0.34755(16) 0.0419(8) Uani 1 1 d . . . . .
C34 C 0.3850(11) 0.9022(5) 0.3860(5) 0.062(3) Uani 0.524(10) 1 d . U P A 1
H34 H 0.405672 0.905658 0.434195 0.074 Uiso 0.524(10) 1 calc R . P A 1
C35 C 0.246(2) 0.8368(11) 0.3631(8) 0.072(5) Uani 0.524(10) 1 d . U P A 1
H35A H 0.222444 0.830748 0.315837 0.107 Uiso 0.524(10) 1 calc GR . P A 1
H35B H 0.152264 0.850271 0.385290 0.107 Uiso 0.524(10) 1 calc GR . P A 1
H35C H 0.277511 0.788436 0.373932 0.107 Uiso 0.524(10) 1 calc GR . P A 1
C36 C 0.3260(14) 0.9790(6) 0.3758(6) 0.080(3) Uani 0.524(10) 1 d . U P A 1
H36A H 0.403853 1.021454 0.396859 0.120 Uiso 0.524(10) 1 calc GR . P A 1
H36B H 0.224978 0.984559 0.394987 0.120 Uiso 0.524(10) 1 calc GR . P A 1
H36C H 0.311627 0.979837 0.328954 0.120 Uiso 0.524(10) 1 calc GR . P A 1
C37 C 0.6794(9) 0.9403(3) 0.4265(4) 0.069(2) Uani 0.723(10) 1 d . U P A 1
H37 H 0.601862 0.940242 0.460335 0.083 Uiso 0.723(10) 1 calc R . P A 1
C38 C 0.7223(12) 1.0237(4) 0.4222(4) 0.089(3) Uani 0.723(10) 1 d . U P A 1
H38A H 0.802245 1.027230 0.390896 0.134 Uiso 0.723(10) 1 calc GR . P A 1
H38B H 0.764703 1.052174 0.465207 0.134 Uiso 0.723(10) 1 calc GR . P A 1
H38C H 0.627842 1.045784 0.407666 0.134 Uiso 0.723(10) 1 calc GR . P A 1
C39 C 0.811(2) 0.9146(10) 0.4514(8) 0.125(6) Uani 0.723(10) 1 d . U P A 1
H39A H 0.785157 0.862850 0.460538 0.188 Uiso 0.723(10) 1 calc GR . P A 1
H39B H 0.852766 0.949199 0.491902 0.188 Uiso 0.723(10) 1 calc GR . P A 1
H39C H 0.891446 0.913030 0.419769 0.188 Uiso 0.723(10) 1 calc GR . P A 1
C40 C 0.6730(14) 0.9069(5) 0.2770(5) 0.068(3) Uani 0.602(9) 1 d . U P A 1
H40 H 0.667156 0.963000 0.278201 0.081 Uiso 0.602(9) 1 calc R . P A 1
C41 C 0.5826(16) 0.8626(6) 0.2092(5) 0.098(3) Uani 0.602(9) 1 d . U P A 1
H41A H 0.594116 0.807572 0.204479 0.147 Uiso 0.602(9) 1 calc GR . P A 1
H41B H 0.628245 0.882691 0.172941 0.147 Uiso 0.602(9) 1 calc GR . P A 1
H41C H 0.470266 0.870377 0.208804 0.147 Uiso 0.602(9) 1 calc GR . P A 1
C42 C 0.8436(11) 0.8936(5) 0.2770(5) 0.089(3) Uani 0.602(9) 1 d . U P A 1
H42A H 0.899269 0.918785 0.318846 0.134 Uiso 0.602(9) 1 calc GR . P A 1
H42B H 0.890201 0.915079 0.241553 0.134 Uiso 0.602(9) 1 calc GR . P A 1
H42C H 0.853196 0.838379 0.270620 0.134 Uiso 0.602(9) 1 calc GR . P A 1
C43 C 1.0508(3) 0.40455(18) 0.11006(15) 0.0323(7) Uani 1 1 d . . . . .
C44 C 1.0954(3) 0.37264(18) 0.06009(15) 0.0339(7) Uani 1 1 d . . . . .
C45 C 1.2042(4) 0.39468(19) -0.07226(15) 0.0398(8) Uani 1 1 d . . . . .
H45 H 1.104806 0.397222 -0.099696 0.048 Uiso 1 1 calc R . . . .
C46 C 1.2550(4) 0.47639(19) -0.03576(18) 0.0558(10) Uani 1 1 d . . . . .
H46A H 1.170331 0.494623 -0.009480 0.084 Uiso 1 1 calc GR . . . .
H46B H 1.276084 0.510250 -0.067255 0.084 Uiso 1 1 calc GR . . . .
H46C H 1.350951 0.476640 -0.007151 0.084 Uiso 1 1 calc GR . . . .
C47 C 1.3264(4) 0.3666(2) -0.11995(16) 0.0562(10) Uani 1 1 d . . . . .
H47A H 1.425668 0.361975 -0.095175 0.084 Uiso 1 1 calc GR . . . .
H47B H 1.345282 0.403593 -0.149085 0.084 Uiso 1 1 calc GR . . . .
H47C H 1.285677 0.316468 -0.145839 0.084 Uiso 1 1 calc GR . . . .
C48 C 1.3297(4) 0.27211(18) 0.00436(15) 0.0395(8) Uani 1 1 d . . . . .
H48 H 1.367944 0.244731 -0.036704 0.047 Uiso 1 1 calc R . . . .
C49 C 1.4648(4) 0.3295(2) 0.04068(17) 0.0530(10) Uani 1 1 d . . . . .
H49A H 1.504252 0.363156 0.011452 0.079 Uiso 1 1 calc GR . . . .
H49B H 1.550587 0.301582 0.055128 0.079 Uiso 1 1 calc GR . . . .
H49C H 1.426015 0.360519 0.078704 0.079 Uiso 1 1 calc GR . . . .
C50 C 1.2810(5) 0.2124(2) 0.0467(2) 0.0664(12) Uani 1 1 d . . . . .
H50A H 1.231412 0.237471 0.084606 0.100 Uiso 1 1 calc GR . . . .
H50B H 1.374808 0.190094 0.061524 0.100 Uiso 1 1 calc GR . . . .
H50C H 1.205762 0.171767 0.020893 0.100 Uiso 1 1 calc GR . . . .
C51 C 0.9801(4) 0.25305(19) -0.05474(16) 0.0444(9) Uani 1 1 d . . . . .
H51 H 0.961777 0.216485 -0.023940 0.053 Uiso 1 1 calc R . . . .
C52 C 0.8285(4) 0.2932(2) -0.06055(18) 0.0585(11) Uani 1 1 d . . . . .
H52A H 0.808386 0.320589 -0.017447 0.088 Uiso 1 1 calc GR . . . .
H52B H 0.739073 0.254820 -0.077535 0.088 Uiso 1 1 calc GR . . . .
H52C H 0.841618 0.329880 -0.090354 0.088 Uiso 1 1 calc GR . . . .
C53 C 1.0079(5) 0.2048(2) -0.1204(2) 0.0829(15) Uani 1 1 d . . . . .
H53A H 1.022061 0.238363 -0.152692 0.124 Uiso 1 1 calc GR . . . .
H53B H 0.916574 0.166748 -0.135207 0.124 Uiso 1 1 calc GR . . . .
H53C H 1.102889 0.178455 -0.115459 0.124 Uiso 1 1 calc GR . . . .
C54 C 0.8154(3) 0.30027(18) 0.15770(14) 0.0320(7) Uani 1 1 d . . . . .
C55 C 0.8390(4) 0.23381(19) 0.14382(16) 0.0400(8) Uani 1 1 d . . . . .
C56 C 1.0479(4) 0.11026(19) 0.1674(2) 0.0553(10) Uani 1 1 d . . . . .
H56 H 1.119740 0.118567 0.132763 0.066 Uiso 1 1 calc R . . . .
C57 C 1.1150(6) 0.1660(3) 0.2273(3) 0.120(2) Uani 1 1 d . . . . .
H57A H 1.102894 0.218452 0.220752 0.181 Uiso 1 1 calc GR . . . .
H57B H 1.227336 0.160201 0.235652 0.181 Uiso 1 1 calc GR . . . .
H57C H 1.058526 0.155613 0.264778 0.181 Uiso 1 1 calc GR . . . .
C58 C 1.0614(6) 0.0287(2) 0.1775(3) 0.1029(19) Uani 1 1 d . . . . .
H58A H 0.993393 0.017095 0.211256 0.154 Uiso 1 1 calc GR . . . .
H58B H 1.171293 0.023169 0.191105 0.154 Uiso 1 1 calc GR . . . .
H58C H 1.028208 -0.006867 0.136503 0.154 Uiso 1 1 calc GR . . . .
C59 C 0.8136(4) 0.08526(19) 0.04530(17) 0.0479(9) Uani 1 1 d . . . . .
H59 H 0.914082 0.099609 0.026150 0.058 Uiso 1 1 calc R . . . .
C60 C 0.7901(5) -0.0027(2) 0.0311(2) 0.0744(13) Uani 1 1 d . . . . .
H60A H 0.881768 -0.022949 0.050325 0.112 Uiso 1 1 calc GR . . . .
H60B H 0.778941 -0.020936 -0.016207 0.112 Uiso 1 1 calc GR . . . .
H60C H 0.694569 -0.020561 0.050036 0.112 Uiso 1 1 calc GR . . . .
C61 C 0.6837(5) 0.1179(2) 0.00711(18) 0.0631(11) Uani 1 1 d . . . . .
H61A H 0.580035 0.099869 0.019642 0.095 Uiso 1 1 calc GR . . . .
H61B H 0.689137 0.100442 -0.039773 0.095 Uiso 1 1 calc GR . . . .
H61C H 0.698886 0.174081 0.017082 0.095 Uiso 1 1 calc GR . . . .
C62 C 0.6907(4) 0.0923(2) 0.18559(19) 0.0555(10) Uani 1 1 d . . . . .
H62 H 0.710267 0.038412 0.188630 0.067 Uiso 1 1 calc R . . . .
C63 C 0.7043(6) 0.1371(3) 0.2555(2) 0.0920(16) Uani 1 1 d . . . . .
H63A H 0.809934 0.134877 0.276174 0.138 Uiso 1 1 calc GR . . . .
H63B H 0.624624 0.114422 0.280219 0.138 Uiso 1 1 calc GR . . . .
H63C H 0.687076 0.190753 0.254855 0.138 Uiso 1 1 calc GR . . . .
C64 C 0.5240(5) 0.0889(3) 0.1559(2) 0.1012(18) Uani 1 1 d . . . . .
H64A H 0.502147 0.140182 0.148834 0.152 Uiso 1 1 calc GR . . . .
H64B H 0.450255 0.071122 0.185498 0.152 Uiso 1 1 calc GR . . . .
H64C H 0.510988 0.053267 0.114095 0.152 Uiso 1 1 calc GR . . . .
C40A C 0.5775(18) 0.9028(8) 0.2642(7) 0.061(3) Uani 0.398(9) 1 d . U P A 2
H40A H 0.579446 0.959684 0.267661 0.074 Uiso 0.398(9) 1 calc R . P A 2
C42A C 0.722(2) 0.8800(10) 0.2348(11) 0.109(5) Uani 0.398(9) 1 d . U P A 2
H42D H 0.814123 0.898780 0.266147 0.163 Uiso 0.398(9) 1 calc GR . P A 2
H42E H 0.733790 0.902135 0.195357 0.163 Uiso 0.398(9) 1 calc GR . P A 2
H42F H 0.715523 0.823891 0.223529 0.163 Uiso 0.398(9) 1 calc GR . P A 2
C41A C 0.4356(19) 0.8674(7) 0.2218(6) 0.087(4) Uani 0.398(9) 1 d . U P A 2
H41D H 0.430812 0.811410 0.216992 0.130 Uiso 0.398(9) 1 calc GR . P A 2
H41E H 0.440520 0.882226 0.178884 0.130 Uiso 0.398(9) 1 calc GR . P A 2
H41F H 0.341186 0.885047 0.241484 0.130 Uiso 0.398(9) 1 calc GR . P A 2
C34A C 0.3570(10) 0.8850(5) 0.3340(6) 0.058(3) Uani 0.476(10) 1 d . U P A 2
H34A H 0.321011 0.851369 0.291034 0.069 Uiso 0.476(10) 1 calc R . P A 2
C36A C 0.3129(17) 0.9670(7) 0.3308(7) 0.080(4) Uani 0.476(10) 1 d . U P A 2
H36D H 0.358078 1.002283 0.370369 0.121 Uiso 0.476(10) 1 calc GR . P A 2
H36E H 0.197682 0.966699 0.327387 0.121 Uiso 0.476(10) 1 calc GR . P A 2
H36F H 0.355155 0.983962 0.292498 0.121 Uiso 0.476(10) 1 calc GR . P A 2
C35A C 0.274(2) 0.8527(12) 0.3861(8) 0.058(4) Uani 0.476(10) 1 d . U P A 2
H35D H 0.295879 0.799315 0.384664 0.088 Uiso 0.476(10) 1 calc GR . P A 2
H35E H 0.159994 0.854789 0.378623 0.088 Uiso 0.476(10) 1 calc GR . P A 2
H35F H 0.312315 0.883076 0.428910 0.088 Uiso 0.476(10) 1 calc GR . P A 2
C37A C 0.767(2) 0.9390(8) 0.3948(9) 0.062(5) Uani 0.277(10) 1 d . U P A 2
H37A H 0.847035 0.918203 0.365539 0.074 Uiso 0.277(10) 1 calc R . P A 2
C38A C 0.795(3) 1.0224(13) 0.3914(14) 0.100(7) Uani 0.277(10) 1 d . U P A 2
H38D H 0.839802 1.028141 0.350228 0.149 Uiso 0.277(10) 1 calc GR . P A 2
H38E H 0.869081 1.048453 0.428056 0.149 Uiso 0.277(10) 1 calc GR . P A 2
H38F H 0.694758 1.045252 0.393517 0.149 Uiso 0.277(10) 1 calc GR . P A 2
C39A C 0.825(5) 0.906(2) 0.4645(18) 0.071(7) Uani 0.277(10) 1 d . U P A 2
H39D H 0.755917 0.922487 0.498703 0.106 Uiso 0.277(10) 1 calc GR . P A 2
H39E H 0.934488 0.927186 0.479279 0.106 Uiso 0.277(10) 1 calc GR . P A 2
H39F H 0.818958 0.849918 0.455307 0.106 Uiso 0.277(10) 1 calc GR . P A 2

loop_
_atom_site_aniso_label
_atom_site_aniso_U_11
_atom_site_aniso_U_22
_atom_site_aniso_U_33
_atom_site_aniso_U_23
_atom_site_aniso_U_13
_atom_site_aniso_U_12
S1 0.0347(5) 0.0402(5) 0.0363(5) 0.0086(4) 0.0127(4) 0.0051(4)
S2 0.0356(5) 0.0437(5) 0.0378(5) 0.0126(4) 0.0124(4) 0.0040(4)
Si1 0.0351(5) 0.0401(5) 0.0265(5) 0.0065(4) 0.0107(4) 0.0073(4)
Si2 0.0676(7) 0.0290(5) 0.0613(7) 0.0096(5) 0.0210(6) 0.0097(5)
Si3 0.0370(5) 0.0335(5) 0.0268(5) 0.0059(4) 0.0093(4) 0.0068(4)
Si4 0.0426(6) 0.0271(5) 0.0543(6) 0.0039(4) 0.0154(5) -0.0004(4)
C1 0.0315(17) 0.0300(17) 0.0290(17) 0.0081(13) 0.0033(13) 0.0013(14)
C2 0.0379(19) 0.0347(19) 0.0345(19) 0.0032(15) 0.0061(14) 0.0034(15)
C3 0.038(2) 0.041(2) 0.039(2) 0.0070(16) 0.0056(15) -0.0033(16)
C4 0.0282(17) 0.0349(18) 0.0285(17) 0.0079(14) 0.0061(13) 0.0055(14)
C5 0.0357(18) 0.0289(17) 0.0226(16) 0.0060(13) 0.0018(13) 0.0075(14)
C6 0.0296(17) 0.0308(17) 0.0210(15) 0.0064(13) 0.0019(12) 0.0070(14)
C7 0.0345(18) 0.0292(17) 0.0234(16) 0.0025(13) 0.0061(13) 0.0077(14)
C8 0.0329(17) 0.0285(17) 0.0279(17) 0.0025(13) 0.0014(13) -0.0002(14)
C9 0.0354(18) 0.0303(17) 0.0253(17) 0.0059(13) 0.0062(13) 0.0064(14)
C10 0.0347(18) 0.0343(18) 0.0230(16) 0.0095(14) 0.0018(13) 0.0023(14)
C11 0.0368(19) 0.0347(19) 0.0349(19) 0.0066(15) 0.0049(14) 0.0019(15)
C12 0.0368(19) 0.040(2) 0.040(2) 0.0134(16) 0.0026(15) -0.0034(15)
C13 0.0333(17) 0.0367(18) 0.0238(16) 0.0054(14) 0.0087(13) 0.0059(14)
C14 0.0335(17) 0.0325(17) 0.0239(16) 0.0090(13) 0.0062(13) 0.0091(14)
C15 0.0312(17) 0.0303(17) 0.0216(16) 0.0035(13) 0.0035(12) 0.0087(14)
C16 0.0295(17) 0.0307(17) 0.0270(17) 0.0021(13) 0.0038(13) 0.0070(14)
C17 0.0282(17) 0.0274(17) 0.0293(17) 0.0020(13) -0.0009(13) 0.0005(13)
C18 0.0309(17) 0.0306(17) 0.0226(16) 0.0027(13) 0.0048(12) 0.0062(14)
C19 0.0315(17) 0.0289(17) 0.0212(15) 0.0039(13) 0.0025(12) 0.0071(13)
C20 0.0278(16) 0.0309(17) 0.0190(15) 0.0043(12) 0.0037(12) 0.0053(13)
C21 0.0319(17) 0.0314(17) 0.0288(18) 0.0087(14) 0.0056(13) 0.0059(14)
C22 0.0384(19) 0.0336(18) 0.0323(19) 0.0068(14) 0.0093(14) 0.0045(15)
C23 0.045(2) 0.063(3) 0.051(2) 0.0256(19) 0.0094(17) 0.0019(19)
C24 0.058(2) 0.098(3) 0.053(3) 0.037(2) 0.026(2) 0.016(2)
C25 0.112(4) 0.047(3) 0.067(3) 0.025(2) 0.008(3) 0.003(2)
C26 0.045(2) 0.049(2) 0.0324(19) 0.0059(16) 0.0101(15) 0.0130(17)
C27 0.055(2) 0.074(3) 0.055(3) 0.001(2) 0.0148(19) 0.031(2)
C28 0.066(3) 0.088(3) 0.069(3) -0.010(3) -0.018(2) 0.034(3)
C29 0.040(2) 0.059(2) 0.0333(19) 0.0015(17) 0.0094(15) 0.0034(18)
C30 0.070(3) 0.058(3) 0.077(3) 0.002(2) 0.002(2) -0.006(2)
C31 0.042(2) 0.087(3) 0.074(3) 0.027(2) 0.000(2) 0.000(2)
C32 0.0340(18) 0.0338(19) 0.0344(19) 0.0041(15) 0.0097(14) 0.0015(15)
C33 0.048(2) 0.034(2) 0.044(2) 0.0049(16) 0.0153(16) 0.0018(16)
C34 0.083(5) 0.044(4) 0.063(6) 0.009(4) 0.017(4) 0.021(4)
C35 0.076(10) 0.052(7) 0.088(11) 0.012(8) 0.019(8) 0.010(6)
C36 0.097(7) 0.061(6) 0.087(8) 0.009(6) 0.013(7) 0.035(5)
C37 0.088(5) 0.043(3) 0.082(4) 0.016(3) 0.024(4) 0.012(3)
C38 0.132(7) 0.040(4) 0.096(6) 0.007(4) 0.022(5) 0.008(4)
C39 0.147(9) 0.094(8) 0.122(10) 0.044(7) -0.058(7) -0.049(7)
C40 0.103(6) 0.042(4) 0.060(5) 0.007(3) 0.017(5) 0.004(5)
C41 0.139(9) 0.082(6) 0.071(6) 0.014(5) 0.006(6) 0.003(7)
C42 0.111(7) 0.078(6) 0.083(6) 0.015(5) 0.064(5) -0.009(5)
C43 0.0306(17) 0.0359(18) 0.0320(18) 0.0090(14) 0.0069(14) 0.0040(14)
C44 0.0318(18) 0.0357(18) 0.0369(19) 0.0091(15) 0.0085(14) 0.0092(14)
C45 0.0370(19) 0.051(2) 0.0360(19) 0.0173(16) 0.0074(15) 0.0080(16)
C46 0.066(3) 0.046(2) 0.059(3) 0.0256(19) 0.004(2) -0.0054(19)
C47 0.060(2) 0.078(3) 0.039(2) 0.027(2) 0.0189(18) 0.008(2)
C48 0.047(2) 0.041(2) 0.0326(19) 0.0065(15) 0.0104(15) 0.0107(16)
C49 0.047(2) 0.066(3) 0.048(2) 0.012(2) 0.0017(17) 0.016(2)
C50 0.075(3) 0.062(3) 0.077(3) 0.037(2) 0.021(2) 0.026(2)
C51 0.050(2) 0.042(2) 0.040(2) 0.0085(17) 0.0034(16) -0.0001(17)
C52 0.044(2) 0.073(3) 0.059(3) 0.019(2) 0.0008(18) 0.000(2)
C53 0.074(3) 0.081(3) 0.074(3) -0.031(3) 0.002(2) -0.005(3)
C54 0.0301(17) 0.0353(19) 0.0304(18) 0.0034(14) 0.0067(13) 0.0033(15)
C55 0.0368(19) 0.038(2) 0.045(2) 0.0040(16) 0.0108(15) 0.0039(16)
C56 0.053(2) 0.034(2) 0.083(3) 0.018(2) 0.012(2) 0.0039(18)
C57 0.083(4) 0.080(4) 0.171(6) -0.031(4) -0.045(4) 0.012(3)
C58 0.093(4) 0.044(3) 0.169(5) 0.030(3) -0.036(4) 0.008(3)
C59 0.046(2) 0.035(2) 0.061(2) -0.0032(17) 0.0219(18) -0.0009(16)
C60 0.093(3) 0.042(2) 0.080(3) -0.011(2) 0.012(3) 0.005(2)
C61 0.070(3) 0.068(3) 0.050(3) 0.006(2) 0.010(2) 0.007(2)
C62 0.056(3) 0.044(2) 0.067(3) 0.014(2) 0.018(2) -0.0037(19)
C63 0.120(4) 0.092(4) 0.060(3) 0.008(3) 0.036(3) -0.024(3)
C64 0.052(3) 0.177(6) 0.081(3) 0.041(4) 0.021(2) 0.001(3)
C40A 0.080(7) 0.040(5) 0.070(7) 0.021(5) 0.021(6) 0.007(6)
C42A 0.151(12) 0.079(9) 0.113(11) 0.039(8) 0.059(10) 0.027(9)
C41A 0.127(11) 0.063(7) 0.070(8) 0.008(6) 0.018(7) 0.012(8)
C34A 0.070(5) 0.054(5) 0.057(6) 0.020(4) 0.011(4) 0.022(4)
C36A 0.092(7) 0.070(7) 0.098(9) 0.047(7) 0.017(7) 0.039(6)
C35A 0.048(7) 0.075(11) 0.058(9) 0.021(7) 0.007(6) 0.019(7)
C37A 0.074(8) 0.041(6) 0.065(8) 0.009(6) 0.007(6) -0.024(6)
C38A 0.116(13) 0.066(11) 0.109(14) 0.020(11) -0.006(11) -0.029(10)
C39A 0.086(12) 0.064(11) 0.072(13) 0.025(10) 0.002(10) 0.031(10)

loop_
_atom_type_symbol
_atom_type_description
_atom_type_scat_dispersion_real
_atom_type_scat_dispersion_imag
_atom_type_scat_source
C C 0.0033 0.0016 'International Tables Vol C Tables 4.2.6.8 and 6.1.1.4'
H H 0.0000 0.0000 'International Tables Vol C Tables 4.2.6.8 and 6.1.1.4'
S S 0.1246 0.1234 'International Tables Vol C Tables 4.2.6.8 and 6.1.1.4'
Si Si 0.0817 0.0704 'International Tables Vol C Tables 4.2.6.8 and 6.1.1.4'

loop_
_geom_angle_atom_site_label_1
_geom_angle_atom_site_label_2
_geom_angle_atom_site_label_3
_geom_angle
C3 S1 C4 90.73(15)
C12 S2 C13 90.54(15)
C22 Si1 C23 108.55(15)
C22 Si1 C26 107.58(14)
C22 Si1 C29 106.65(15)
C26 Si1 C23 109.72(16)
C29 Si1 C23 112.49(16)
C29 Si1 C26 111.64(16)
C33 Si2 C34 109.9(3)
C33 Si2 C37 108.9(2)
C33 Si2 C40 104.4(3)
C33 Si2 C40A 109.2(5)
C33 Si2 C34A 106.8(3)
C33 Si2 C37A 105.0(5)
C37 Si2 C34 86.8(4)
C40 Si2 C34 134.2(5)
C40 Si2 C37 110.0(4)
C40A Si2 C34A 82.5(6)
C40A Si2 C37A 104.2(7)
C34A Si2 C37A 143.1(7)
C44 Si3 C45 109.56(14)
C44 Si3 C48 105.44(14)
C44 Si3 C51 105.74(15)
C48 Si3 C45 112.50(15)
C51 Si3 C45 111.20(15)
C51 Si3 C48 111.99(15)
C55 Si4 C56 108.73(15)
C55 Si4 C59 108.56(16)
C55 Si4 C62 106.87(16)
C56 Si4 C59 109.13(17)
C56 Si4 C62 109.89(17)
C62 Si4 C59 113.53(16)
C4 C1 C2 111.6(3)
C4 C1 C18 118.9(3)
C18 C1 C2 129.4(3)
C1 C2 H2 123.7
C3 C2 C1 112.5(3)
C3 C2 H2 123.7
S1 C3 H3 123.2
C2 C3 S1 113.6(2)
C2 C3 H3 123.2
C1 C4 S1 111.5(2)
C5 C4 S1 125.8(2)
C5 C4 C1 122.8(3)
C4 C5 C6 118.8(3)
C4 C5 C21 116.3(3)
C6 C5 C21 124.7(3)
C5 C6 C7 123.2(3)
C5 C6 C19 119.1(3)
C7 C6 C19 117.7(3)
C8 C7 C6 119.4(3)
C8 C7 C32 116.2(3)
C32 C7 C6 123.7(3)
C7 C8 H8 118.3
C7 C8 C9 123.4(3)
C9 C8 H8 118.3
C10 C9 C8 121.8(3)
C10 C9 C20 119.1(3)
C20 C9 C8 118.8(3)
C9 C10 C11 129.7(3)
C13 C10 C9 118.9(3)
C13 C10 C11 111.4(3)
C10 C11 H11 123.7
C12 C11 C10 112.6(3)
C12 C11 H11 123.7
S2 C12 H12 123.1
C11 C12 S2 113.7(2)
C11 C12 H12 123.1
C10 C13 S2 111.7(2)
C14 C13 S2 125.2(2)
C14 C13 C10 123.1(3)
C13 C14 C15 118.3(3)
C13 C14 C43 117.1(3)
C15 C14 C43 124.3(3)
C14 C15 C16 122.9(3)
C14 C15 C20 119.4(3)
C20 C15 C16 117.7(3)
C17 C16 C15 119.5(3)
C17 C16 C54 114.9(3)
C54 C16 C15 125.0(3)
C16 C17 H17 118.4
C16 C17 C18 123.2(3)
C18 C17 H17 118.4
C1 C18 C17 121.1(3)
C1 C18 C19 119.8(3)
C17 C18 C19 118.9(3)
C18 C19 C6 119.8(3)
C18 C19 C20 119.0(2)
C20 C19 C6 121.2(3)
C9 C20 C15 120.3(3)
C9 C20 C19 118.7(3)
C19 C20 C15 121.1(3)
C22 C21 C5 166.1(3)
C21 C22 Si1 172.2(3)
Si1 C23 H23 106.1
C24 C23 Si1 110.9(3)
C24 C23 H23 106.1
C25 C23 Si1 116.2(3)
C25 C23 H23 106.1
C25 C23 C24 110.7(3)
C23 C24 H24A 109.5
C23 C24 H24B 109.5
C23 C24 H24C 109.5
H24A C24 H24B 109.5
H24A C24 H24C 109.5
H24B C24 H24C 109.5
C23 C25 H25A 109.5
C23 C25 H25B 109.5
C23 C25 H25C 109.5
H25A C25 H25B 109.5
H25A C25 H25C 109.5
H25B C25 H25C 109.5
Si1 C26 H26 106.5
C27 C26 Si1 114.1(2)
C27 C26 H26 106.5
C28 C26 Si1 112.2(2)
C28 C26 H26 106.5
C28 C26 C27 110.4(3)
C26 C27 H27A 109.5
C26 C27 H27B 109.5
C26 C27 H27C 109.5
H27A C27 H27B 109.5
H27A C27 H27C 109.5
H27B C27 H27C 109.5
C26 C28 H28A 109.5
C26 C28 H28B 109.5
C26 C28 H28C 109.5
H28A C28 H28B 109.5
H28A C28 H28C 109.5
H28B C28 H28C 109.5
Si1 C29 H29 107.7
C30 C29 Si1 112.0(2)
C30 C29 H29 107.7
C30 C29 C31 108.9(3)
C31 C29 Si1 112.6(3)
C31 C29 H29 107.7
C29 C30 H30A 109.5
C29 C30 H30B 109.5
C29 C30 H30C 109.5
H30A C30 H30B 109.5
H30A C30 H30C 109.5
H30B C30 H30C 109.5
C29 C31 H31A 109.5
C29 C31 H31B 109.5
C29 C31 H31C 109.5
H31A C31 H31B 109.5
H31A C31 H31C 109.5
H31B C31 H31C 109.5
C33 C32 C7 168.9(3)
C32 C33 Si2 167.9(3)
Si2 C34 H34 106.5
C35 C34 Si2 113.8(9)
C35 C34 H34 106.5
C36 C34 Si2 114.7(7)
C36 C34 H34 106.5
C36 C34 C35 108.3(11)
C34 C35 H35A 109.5
C34 C35 H35B 109.5
C34 C35 H35C 109.5
H35A C35 H35B 109.5
H35A C35 H35C 109.5
H35B C35 H35C 109.5
C34 C36 H36A 109.5
C34 C36 H36B 109.5
C34 C36 H36C 109.5
H36A C36 H36B 109.5
H36A C36 H36C 109.5
H36B C36 H36C 109.5
Si2 C37 H37 106.1
C38 C37 Si2 113.9(5)
C38 C37 H37 106.1
C39 C37 Si2 117.0(8)
C39 C37 H37 106.1
C39 C37 C38 106.8(10)
C37 C38 H38A 109.5
C37 C38 H38B 109.5
C37 C38 H38C 109.5
H38A C38 H38B 109.5
H38A C38 H38C 109.5
H38B C38 H38C 109.5
C37 C39 H39A 109.5
C37 C39 H39B 109.5
C37 C39 H39C 109.5
H39A C39 H39B 109.5
H39A C39 H39C 109.5
H39B C39 H39C 109.5
Si2 C40 H40 107.2
C41 C40 Si2 112.4(7)
C41 C40 H40 107.2
C42 C40 Si2 113.9(6)
C42 C40 H40 107.2
C42 C40 C41 108.7(9)
C40 C41 H41A 109.5
C40 C41 H41B 109.5
C40 C41 H41C 109.5
H41A C41 H41B 109.5
H41A C41 H41C 109.5
H41B C41 H41C 109.5
C40 C42 H42A 109.5
C40 C42 H42B 109.5
C40 C42 H42C 109.5
H42A C42 H42B 109.5
H42A C42 H42C 109.5
H42B C42 H42C 109.5
C44 C43 C14 167.8(3)
C43 C44 Si3 177.5(3)
Si3 C45 H45 106.4
C46 C45 Si3 114.5(2)
C46 C45 H45 106.4
C46 C45 C47 111.3(3)
C47 C45 Si3 111.2(2)
C47 C45 H45 106.4
C45 C46 H46A 109.5
C45 C46 H46B 109.5
C45 C46 H46C 109.5
H46A C46 H46B 109.5
H46A C46 H46C 109.5
H46B C46 H46C 109.5
C45 C47 H47A 109.5
C45 C47 H47B 109.5
C45 C47 H47C 109.5
H47A C47 H47B 109.5
H47A C47 H47C 109.5
H47B C47 H47C 109.5
Si3 C48 H48 108.5
C49 C48 Si3 111.1(2)
C49 C48 H48 108.5
C49 C48 C50 110.0(3)
C50 C48 Si3 110.1(2)
C50 C48 H48 108.5
C48 C49 H49A 109.5
C48 C49 H49B 109.5
C48 C49 H49C 109.5
H49A C49 H49B 109.5
H49A C49 H49C 109.5
H49B C49 H49C 109.5
C48 C50 H50A 109.5
C48 C50 H50B 109.5
C48 C50 H50C 109.5
H50A C50 H50B 109.5
H50A C50 H50C 109.5
H50B C50 H50C 109.5
Si3 C51 H51 106.8
C52 C51 Si3 111.9(2)
C52 C51 H51 106.8
C53 C51 Si3 113.4(3)
C53 C51 H51 106.8
C53 C51 C52 110.7(3)
C51 C52 H52A 109.5
C51 C52 H52B 109.5
C51 C52 H52C 109.5
H52A C52 H52B 109.5
H52A C52 H52C 109.5
H52B C52 H52C 109.5
C51 C53 H53A 109.5
C51 C53 H53B 109.5
C51 C53 H53C 109.5
H53A C53 H53B 109.5
H53A C53 H53C 109.5
H53B C53 H53C 109.5
C55 C54 C16 167.7(3)
C54 C55 Si4 168.3(3)
Si4 C56 H56 105.6
C57 C56 Si4 114.1(3)
C57 C56 H56 105.6
C57 C56 C58 110.2(4)
C58 C56 Si4 115.0(3)
C58 C56 H56 105.6
C56 C57 H57A 109.5
C56 C57 H57B 109.5
C56 C57 H57C 109.5
H57A C57 H57B 109.5
H57A C57 H57C 109.5
H57B C57 H57C 109.5
C56 C58 H58A 109.5
C56 C58 H58B 109.5
C56 C58 H58C 109.5
H58A C58 H58B 109.5
H58A C58 H58C 109.5
H58B C58 H58C 109.5
Si4 C59 H59 105.5
C60 C59 Si4 114.4(3)
C60 C59 H59 105.5
C60 C59 C61 110.2(3)
C61 C59 Si4 114.8(2)
C61 C59 H59 105.5
C59 C60 H60A 109.5
C59 C60 H60B 109.5
C59 C60 H60C 109.5
H60A C60 H60B 109.5
H60A C60 H60C 109.5
H60B C60 H60C 109.5
C59 C61 H61A 109.5
C59 C61 H61B 109.5
C59 C61 H61C 109.5
H61A C61 H61B 109.5
H61A C61 H61C 109.5
H61B C61 H61C 109.5
Si4 C62 H62 106.6
C63 C62 Si4 112.6(3)
C63 C62 H62 106.6
C64 C62 Si4 114.2(3)
C64 C62 H62 106.6
C64 C62 C63 109.6(4)
C62 C63 H63A 109.5
C62 C63 H63B 109.5
C62 C63 H63C 109.5
H63A C63 H63B 109.5
H63A C63 H63C 109.5
H63B C63 H63C 109.5
C62 C64 H64A 109.5
C62 C64 H64B 109.5
C62 C64 H64C 109.5
H64A C64 H64B 109.5
H64A C64 H64C 109.5
H64B C64 H64C 109.5
Si2 C40A H40A 107.4
C42A C40A Si2 110.4(12)
C42A C40A H40A 107.4
C42A C40A C41A 111.0(16)
C41A C40A Si2 113.1(9)
C41A C40A H40A 107.4
C40A C42A H42D 109.5
C40A C42A H42E 109.5
C40A C42A H42F 109.5
H42D C42A H42E 109.5
H42D C42A H42F 109.5
H42E C42A H42F 109.5
C40A C41A H41D 109.5
C40A C41A H41E 109.5
C40A C41A H41F 109.5
H41D C41A H41E 109.5
H41D C41A H41F 109.5
H41E C41A H41F 109.5
Si2 C34A H34A 108.1
C36A C34A Si2 112.8(8)
C36A C34A H34A 108.1
C35A C34A Si2 108.9(9)
C35A C34A H34A 108.1
C35A C34A C36A 110.8(11)
C34A C36A H36D 109.5
C34A C36A H36E 109.5
C34A C36A H36F 109.5
H36D C36A H36E 109.5
H36D C36A H36F 109.5
H36E C36A H36F 109.5
C34A C35A H35D 109.5
C34A C35A H35E 109.5
C34A C35A H35F 109.5
H35D C35A H35E 109.5
H35D C35A H35F 109.5
H35E C35A H35F 109.5
Si2 C37A H37A 99.9
C38A C37A Si2 118.1(15)
C38A C37A H37A 99.9
C38A C37A C39A 121(2)
C39A C37A Si2 112.6(18)
C39A C37A H37A 99.9
C37A C38A H38D 109.5
C37A C38A H38E 109.5
C37A C38A H38F 109.5
H38D C38A H38E 109.5
H38D C38A H38F 109.5
H38E C38A H38F 109.5
C37A C39A H39D 109.5
C37A C39A H39E 109.5
C37A C39A H39F 109.5
H39D C39A H39E 109.5
H39D C39A H39F 109.5
H39E C39A H39F 109.5

loop_
_geom_bond_atom_site_label_1
_geom_bond_atom_site_label_2
_geom_bond_distance
S1 C3 1.724(3)
S1 C4 1.736(3)
S2 C12 1.728(3)
S2 C13 1.739(3)
Si1 C22 1.846(3)
Si1 C23 1.887(4)
Si1 C26 1.881(3)
Si1 C29 1.870(3)
Si2 C33 1.844(3)
Si2 C34 1.887(8)
Si2 C37 1.876(7)
Si2 C40 1.873(10)
Si2 C40A 1.884(14)
Si2 C34A 1.886(9)
Si2 C37A 1.935(15)
Si3 C44 1.841(3)
Si3 C45 1.892(3)
Si3 C48 1.883(3)
Si3 C51 1.877(3)
Si4 C55 1.848(3)
Si4 C56 1.884(4)
Si4 C59 1.891(4)
Si4 C62 1.890(4)
C1 C2 1.425(4)
C1 C4 1.407(4)
C1 C18 1.416(4)
C2 H2 0.9500
C2 C3 1.354(4)
C3 H3 0.9500
C4 C5 1.396(4)
C5 C6 1.420(4)
C5 C21 1.443(4)
C6 C7 1.440(4)
C6 C19 1.446(4)
C7 C8 1.368(4)
C7 C32 1.440(4)
C8 H8 0.9500
C8 C9 1.420(4)
C9 C10 1.420(4)
C9 C20 1.420(4)
C10 C11 1.434(4)
C10 C13 1.401(4)
C11 H11 0.9500
C11 C12 1.346(4)
C12 H12 0.9500
C13 C14 1.397(4)
C14 C15 1.414(4)
C14 C43 1.440(4)
C15 C16 1.454(4)
C15 C20 1.439(4)
C16 C17 1.365(4)
C16 C54 1.449(4)
C17 H17 0.9500
C17 C18 1.420(4)
C18 C19 1.422(4)
C19 C20 1.428(4)
C21 C22 1.209(4)
C23 H23 1.0000
C23 C24 1.537(5)
C23 C25 1.518(5)
C24 H24A 0.9800
C24 H24B 0.9800
C24 H24C 0.9800
C25 H25A 0.9800
C25 H25B 0.9800
C25 H25C 0.9800
C26 H26 1.0000
C26 C27 1.537(4)
C26 C28 1.522(5)
C27 H27A 0.9800
C27 H27B 0.9800
C27 H27C 0.9800
C28 H28A 0.9800
C28 H28B 0.9800
C28 H28C 0.9800
C29 H29 1.0000
C29 C30 1.522(5)
C29 C31 1.540(5)
C30 H30A 0.9800
C30 H30B 0.9800
C30 H30C 0.9800
C31 H31A 0.9800
C31 H31B 0.9800
C31 H31C 0.9800
C32 C33 1.206(4)
C34 H34 1.0000
C34 C35 1.57(2)
C34 C36 1.541(12)
C35 H35A 0.9800
C35 H35B 0.9800
C35 H35C 0.9800
C36 H36A 0.9800
C36 H36B 0.9800
C36 H36C 0.9800
C37 H37 1.0000
C37 C38 1.515(9)
C37 C39 1.358(17)
C38 H38A 0.9800
C38 H38B 0.9800
C38 H38C 0.9800
C39 H39A 0.9800
C39 H39B 0.9800
C39 H39C 0.9800
C40 H40 1.0000
C40 C41 1.606(14)
C40 C42 1.494(14)
C41 H41A 0.9800
C41 H41B 0.9800
C41 H41C 0.9800
C42 H42A 0.9800
C42 H42B 0.9800
C42 H42C 0.9800
C43 C44 1.201(4)
C45 H45 1.0000
C45 C46 1.529(4)
C45 C47 1.545(4)
C46 H46A 0.9800
C46 H46B 0.9800
C46 H46C 0.9800
C47 H47A 0.9800
C47 H47B 0.9800
C47 H47C 0.9800
C48 H48 1.0000
C48 C49 1.533(4)
C48 C50 1.541(4)
C49 H49A 0.9800
C49 H49B 0.9800
C49 H49C 0.9800
C50 H50A 0.9800
C50 H50B 0.9800
C50 H50C 0.9800
C51 H51 1.0000
C51 C52 1.540(5)
C51 C53 1.532(5)
C52 H52A 0.9800
C52 H52B 0.9800
C52 H52C 0.9800
C53 H53A 0.9800
C53 H53B 0.9800
C53 H53C 0.9800
C54 C55 1.206(4)
C56 H56 1.0000
C56 C57 1.500(5)
C56 C58 1.513(5)
C57 H57A 0.9800
C57 H57B 0.9800
C57 H57C 0.9800
C58 H58A 0.9800
C58 H58B 0.9800
C58 H58C 0.9800
C59 H59 1.0000
C59 C60 1.533(5)
C59 C61 1.536(5)
C60 H60A 0.9800
C60 H60B 0.9800
C60 H60C 0.9800
C61 H61A 0.9800
C61 H61B 0.9800
C61 H61C 0.9800
C62 H62 1.0000
C62 C63 1.529(5)
C62 C64 1.504(5)
C63 H63A 0.9800
C63 H63B 0.9800
C63 H63C 0.9800
C64 H64A 0.9800
C64 H64B 0.9800
C64 H64C 0.9800
C40A H40A 1.0000
C40A C42A 1.47(2)
C40A C41A 1.473(18)
C42A H42D 0.9800
C42A H42E 0.9800
C42A H42F 0.9800
C41A H41D 0.9800
C41A H41E 0.9800
C41A H41F 0.9800
C34A H34A 1.0000
C34A C36A 1.550(12)
C34A C35A 1.50(2)
C36A H36D 0.9800
C36A H36E 0.9800
C36A H36F 0.9800
C35A H35D 0.9800
C35A H35E 0.9800
C35A H35F 0.9800
C37A H37A 1.0000
C37A C38A 1.50(2)
C37A C39A 1.72(4)
C38A H38D 0.9800
C38A H38E 0.9800
C38A H38F 0.9800
C39A H39D 0.9800
C39A H39E 0.9800
C39A H39F 0.9800

loop_
_geom_torsion_atom_site_label_1
_geom_torsion_atom_site_label_2
_geom_torsion_atom_site_label_3
_geom_torsion_atom_site_label_4
_geom_torsion
S1 C4 C5 C6 -176.3(2)
S1 C4 C5 C21 8.4(4)
S2 C13 C14 C15 175.6(2)
S2 C13 C14 C43 -9.6(4)
C1 C2 C3 S1 -0.7(4)
C1 C4 C5 C6 4.4(4)
C1 C4 C5 C21 -170.9(3)
C1 C18 C19 C6 0.6(4)
C1 C18 C19 C20 179.8(3)
C2 C1 C4 S1 2.3(3)
C2 C1 C4 C5 -178.3(3)
C2 C1 C18 C17 -9.3(5)
C2 C1 C18 C19 176.3(3)
C3 S1 C4 C1 -2.2(2)
C3 S1 C4 C5 178.4(3)
C4 S1 C3 C2 1.7(3)
C4 C1 C2 C3 -1.0(4)
C4 C1 C18 C17 168.6(3)
C4 C1 C18 C19 -5.8(4)
C4 C5 C6 C7 169.7(3)
C4 C5 C6 C19 -9.6(4)
C4 C5 C21 C22 33.3(14)
C5 C6 C7 C8 171.1(3)
C5 C6 C7 C32 -19.2(4)
C5 C6 C19 C18 7.2(4)
C5 C6 C19 C20 -172.0(3)
C6 C5 C21 C22 -141.7(12)
C6 C7 C8 C9 3.3(4)
C6 C7 C32 C33 -133.5(17)
C6 C19 C20 C9 -1.2(4)
C6 C19 C20 C15 179.5(3)
C7 C6 C19 C18 -172.1(3)
C7 C6 C19 C20 8.7(4)
C7 C8 C9 C10 179.3(3)
C7 C8 C9 C20 4.5(4)
C7 C32 C33 Si2 0(3)
C8 C7 C32 C33 36.5(19)
C8 C9 C10 C11 8.9(5)
C8 C9 C10 C13 -168.4(3)
C8 C9 C20 C15 173.9(3)
C8 C9 C20 C19 -5.4(4)
C9 C10 C11 C12 -176.8(3)
C9 C10 C13 S2 176.1(2)
C9 C10 C13 C14 -3.6(4)
C10 C9 C20 C15 -1.1(4)
C10 C9 C20 C19 179.6(3)
C10 C11 C12 S2 0.7(4)
C10 C13 C14 C15 -4.8(4)
C10 C13 C14 C43 170.0(3)
C11 C10 C13 S2 -1.7(3)
C11 C10 C13 C14 178.7(3)
C12 S2 C13 C10 1.8(2)
C12 S2 C13 C14 -178.6(3)
C13 S2 C12 C11 -1.4(3)
C13 C10 C11 C12 0.6(4)
C13 C14 C15 C16 -171.1(3)
C13 C14 C15 C20 10.1(4)
C13 C14 C43 C44 -41.1(16)
C14 C15 C16 C17 -170.7(3)
C14 C15 C16 C54 17.8(5)
C14 C15 C20 C9 -7.3(4)
C14 C15 C20 C19 172.0(3)
C15 C14 C43 C44 133.3(14)
C15 C16 C17 C18 -2.7(4)
C15 C16 C54 C55 145.3(14)
C16 C15 C20 C9 173.8(3)
C16 C15 C20 C19 -6.9(4)
C16 C17 C18 C1 -178.6(3)
C16 C17 C18 C19 -4.1(4)
C16 C54 C55 Si4 0(3)
C17 C16 C54 C55 -26.5(17)
C17 C18 C19 C6 -174.0(3)
C17 C18 C19 C20 5.2(4)
C18 C1 C2 C3 177.0(3)
C18 C1 C4 S1 -176.0(2)
C18 C1 C4 C5 3.4(4)
C18 C19 C20 C9 179.6(3)
C18 C19 C20 C15 0.3(4)
C19 C6 C7 C8 -9.6(4)
C19 C6 C7 C32 160.1(3)
C20 C9 C10 C11 -176.3(3)
C20 C9 C10 C13 6.4(4)
C20 C15 C16 C17 8.1(4)
C20 C15 C16 C54 -163.4(3)
C21 C5 C6 C7 -15.4(4)
C21 C5 C6 C19 165.3(3)
C22 Si1 C23 C24 159.9(2)
C22 Si1 C23 C25 32.4(3)
C22 Si1 C26 C27 -178.6(2)
C22 Si1 C26 C28 54.8(3)
C22 Si1 C29 C30 62.0(3)
C22 Si1 C29 C31 -61.2(3)
C23 Si1 C26 C27 63.5(3)
C23 Si1 C26 C28 -63.1(3)
C23 Si1 C29 C30 -179.1(3)
C23 Si1 C29 C31 57.7(3)
C26 Si1 C23 C24 -82.7(3)
C26 Si1 C23 C25 149.7(3)
C26 Si1 C29 C30 -55.3(3)
C26 Si1 C29 C31 -178.4(2)
C29 Si1 C23 C24 42.2(3)
C29 Si1 C23 C25 -85.4(3)
C29 Si1 C26 C27 -61.9(3)
C29 Si1 C26 C28 171.5(3)
C32 C7 C8 C9 -167.2(3)
C33 Si2 C34 C35 -40.8(11)
C33 Si2 C34 C36 -166.3(6)
C33 Si2 C37 C38 155.8(5)
C33 Si2 C37 C39 30.3(11)
C33 Si2 C40 C41 67.3(8)
C33 Si2 C40 C42 -56.9(7)
C33 Si2 C40A C42A -53.6(14)
C33 Si2 C40A C41A 71.4(10)
C33 Si2 C34A C36A -177.2(6)
C33 Si2 C34A C35A 59.4(11)
C34 Si2 C33 C32 151.8(15)
C34 Si2 C37 C38 -94.3(6)
C34 Si2 C37 C39 140.2(11)
C34 Si2 C40 C41 -70.2(10)
C34 Si2 C40 C42 165.6(6)
C37 Si2 C33 C32 -114.7(15)
C37 Si2 C34 C35 -149.7(10)
C37 Si2 C34 C36 84.7(7)
C37 Si2 C40 C41 -176.0(7)
C37 Si2 C40 C42 59.8(7)
C40 Si2 C33 C32 2.8(16)
C40 Si2 C34 C35 95.2(11)
C40 Si2 C34 C36 -30.4(10)
C40 Si2 C37 C38 42.0(7)
C40 Si2 C37 C39 -83.5(11)
C43 C14 C15 C16 14.5(4)
C43 C14 C15 C20 -164.3(3)
C44 Si3 C45 C46 24.7(3)
C44 Si3 C45 C47 152.1(2)
C44 Si3 C48 C49 -59.6(3)
C44 Si3 C48 C50 62.5(3)
C44 Si3 C51 C52 54.6(3)
C44 Si3 C51 C53 -179.4(3)
C45 Si3 C48 C49 59.7(3)
C45 Si3 C48 C50 -178.2(2)
C45 Si3 C51 C52 -64.3(3)
C45 Si3 C51 C53 61.8(3)
C48 Si3 C45 C46 -92.2(3)
C48 Si3 C45 C47 35.1(3)
C48 Si3 C51 C52 168.9(2)
C48 Si3 C51 C53 -65.0(3)
C51 Si3 C45 C46 141.3(2)
C51 Si3 C45 C47 -91.4(3)
C51 Si3 C48 C49 -174.1(2)
C51 Si3 C48 C50 -52.1(3)
C54 C16 C17 C18 169.6(3)
C55 Si4 C56 C57 38.4(4)
C55 Si4 C56 C58 167.0(3)
C55 Si4 C59 C60 -170.7(3)
C55 Si4 C59 C61 -41.9(3)
C55 Si4 C62 C63 -51.4(3)
C55 Si4 C62 C64 74.5(3)
C56 Si4 C55 C54 -112.1(15)
C56 Si4 C59 C60 71.0(3)
C56 Si4 C59 C61 -160.3(3)
C56 Si4 C62 C63 66.4(3)
C56 Si4 C62 C64 -167.7(3)
C59 Si4 C55 C54 129.3(15)
C59 Si4 C56 C57 156.6(3)
C59 Si4 C56 C58 -74.7(4)
C59 Si4 C62 C63 -171.1(3)
C59 Si4 C62 C64 -45.1(4)
C62 Si4 C55 C54 6.5(15)
C62 Si4 C56 C57 -78.3(4)
C62 Si4 C56 C58 50.4(4)
C62 Si4 C59 C60 -52.0(3)
C62 Si4 C59 C61 76.8(3)
C40A Si2 C33 C32 29.1(16)
C40A Si2 C34A C36A -69.3(8)
C40A Si2 C34A C35A 167.3(11)
C34A Si2 C33 C32 116.8(15)
C34A Si2 C40A C42A -158.8(14)
C34A Si2 C40A C41A -33.8(10)
C37A Si2 C33 C32 -82.2(17)
C37A Si2 C40A C42A 58.3(15)
C37A Si2 C40A C41A -176.7(11)
C37A Si2 C34A C36A 34.3(13)
C37A Si2 C34A C35A -89.1(13)
